data_7120076
loop_
_publ_author_name
'Prades, Amparo'
'N\'u\~nez-Pert\'i\~nez, Samuel'
'Riera, Antoni'
'Verdaguer, Xavier'

_publ_section_title
;
 P-Stereogenic bisphosphines with a hydrazine backbone: from N-N
 atropoisomerism to double nitrogen inversion.
;
_journal_issue 33
_journal_name_full 'Chemical communications (Cambridge, England)'
_journal_page_first 4605
_journal_page_last 4608
_journal_paper_doi 10.1039/c7cc01944k
_journal_volume 53
_journal_year 2017
_chemical_absolute_configuration ad
_chemical_formula_sum 'C14 H36 B2 N2 P2'
_chemical_formula_weight 316.01
_space_group_IT_number 19
_space_group_name_Hall 'P 2ac 2ab'
_symmetry_cell_setting orthorhombic
_symmetry_space_group_name_Hall 'P 2ac 2ab'
_symmetry_space_group_name_H-M 'P 21 21 21'
_atom_sites_solution_hydrogens geom
_audit_creation_method SHELXL-2014/7
_audit_update_record
;
2017-02-17 deposited with the CCDC.
2017-03-31 downloaded from the CCDC.
;
_cell_angle_alpha 90
_cell_angle_beta 90
_cell_angle_gamma 90
_cell_formula_units_Z 8
_cell_length_a 10.4260(10)
_cell_length_b 13.8793(12)
_cell_length_c 27.409(2)
_cell_measurement_reflns_used 6988
_cell_measurement_temperature 100(2)
_cell_measurement_theta_max 25.46
_cell_measurement_theta_min 2.44
_cell_volume 3966.2(6)
_computing_cell_refinement 'Bruker APEX2 v2014.9-0'
_computing_data_collection 'Bruker APEX2 v2014.9-0'
_computing_data_reduction 'Bruker SAINT V7.60A'
_computing_molecular_graphics 'Bruker SHELXTL'
_computing_publication_material 'Bruker SHELXTL'
_computing_structure_refinement 'SHELXL-2014 (Sheldrick, 2014)'
_computing_structure_solution Sir2011
_diffrn_ambient_temperature 100(2)
_diffrn_detector_area_resol_mean 512
_diffrn_detector_type '4K CCD area detector APEX II'
_diffrn_measured_fraction_theta_full 0.981
_diffrn_measured_fraction_theta_max 0.979
_diffrn_measurement_device_type 'APEX DUO Kappa 4-axis goniometer'
_diffrn_measurement_method
;
 Fullsphere data collection, phi and omega scans
;
_diffrn_measurement_specimen_support 'magnetic support with MicroMount'
_diffrn_radiation_monochromator 'Quazar MX Multilayer Optics'
_diffrn_radiation_type MoK\a
_diffrn_radiation_wavelength 0.71073
_diffrn_reflns_av_R_equivalents 0.0541
_diffrn_reflns_av_unetI/netI 0.0557
_diffrn_reflns_Laue_measured_fraction_full 0.981
_diffrn_reflns_Laue_measured_fraction_max 0.979
_diffrn_reflns_limit_h_max 12
_diffrn_reflns_limit_h_min -12
_diffrn_reflns_limit_k_max 16
_diffrn_reflns_limit_k_min -15
_diffrn_reflns_limit_l_max 24
_diffrn_reflns_limit_l_min -33
_diffrn_reflns_number 25315
_diffrn_reflns_point_group_measured_fraction_full 0.981
_diffrn_reflns_point_group_measured_fraction_max 0.978
_diffrn_reflns_theta_full 25.242
_diffrn_reflns_theta_max 25.565
_diffrn_reflns_theta_min 1.486
_diffrn_source 'Microfocus source E025 IuS'
_diffrn_source_current 0.6
_diffrn_source_power 50
_diffrn_source_size '0.2 mm x 0.2 mm fine focus'
_diffrn_source_type 'Bruker APEX DUO'
_exptl_absorpt_coefficient_mu 0.213
_exptl_absorpt_correction_T_max 0.987
_exptl_absorpt_correction_T_min 0.833
_exptl_absorpt_correction_type multi-scan
_exptl_absorpt_process_details
; 
 SADABS Version 2008/1 Bruker-Nonius
 Blessing, Acta Cryst. (1995) A51 33-38
;
_exptl_crystal_colour colourless
_exptl_crystal_density_diffrn 1.058
_exptl_crystal_description plate
_exptl_crystal_F_000 1392
_exptl_crystal_size_max 0.25
_exptl_crystal_size_mid 0.25
_exptl_crystal_size_min 0.06
_refine_diff_density_max 0.328
_refine_diff_density_min -0.234
_refine_diff_density_rms 0.048
_refine_ls_abs_structure_details
;
 Flack x determined using 2605 quotients [(I+)-(I-)]/[(I+)+(I-)]
 (Parsons, Flack and Wagner, Acta Cryst. B69 (2013) 249-259).
;
_refine_ls_abs_structure_Flack 0.06(4)
_refine_ls_extinction_method none
_refine_ls_goodness_of_fit_ref 0.810
_refine_ls_hydrogen_treatment constr
_refine_ls_matrix_type full
_refine_ls_number_parameters 429
_refine_ls_number_reflns 7282
_refine_ls_number_restraints 180
_refine_ls_restrained_S_all 0.804
_refine_ls_R_factor_all 0.0441
_refine_ls_R_factor_gt 0.0376
_refine_ls_shift/su_max 0.001
_refine_ls_shift/su_mean 0.000
_refine_ls_structure_factor_coef Fsqd
_refine_ls_weighting_details 'w=1/[\s^2^(Fo^2^)+(0.1000P)^2^+0.1258P] where P=(Fo^2^+2Fc^2^)/3'
_refine_ls_weighting_scheme calc
_refine_ls_wR_factor_gt 0.1032
_refine_ls_wR_factor_ref 0.1112
_reflns_Friedel_coverage 0.781
_reflns_Friedel_fraction_full 0.981
_reflns_Friedel_fraction_max 0.977
_reflns_number_gt 6563
_reflns_number_total 7282
_reflns_threshold_expression 'I > 2\s(I)'
_cod_data_source_file c7cc01944k2.cif
_cod_data_source_block mo_apr87_0m
_cod_depositor_comments
;
The following automatic conversions were performed:

'_symmetry_cell_setting' value 'Orthorhombic' changed to
'orthorhombic' according to
/home/data/users/saulius/crontab/automatic-downloads/current/RSC/lib/dictionaries/cif_core.dic
dictionary named 'cif_core.dic' version 2.4.2 from 2011-04-26.

'_exptl_absorpt_correction_type' value 'Multi-scan' changed to
'multi-scan' according to
/home/data/users/saulius/crontab/automatic-downloads/current/RSC/lib/dictionaries/cif_core.dic
dictionary named 'cif_core.dic' version 2.4.2 from 2011-04-26.

Automatic conversion script
Id: cif_fix_values 4973 2017-02-22 13:04:09Z antanas 
;
_cod_original_sg_symbol_H-M P2(1)2(1)2(1)
_cod_database_code 7120076
_shelx_shelxl_version_number 2014/7
_shelx_space_group_comment
;
The symmetry employed for this shelxl refinement is uniquely defined
by the following loop, which should always be used as a source of
symmetry information in preference to the above space-group names.
They are only intended as comments.
;
_shelx_estimated_absorpt_t_min 0.949
_shelx_estimated_absorpt_t_max 0.987

loop_
_space_group_symop_operation_xyz
'x, y, z'
'-x+1/2, -y, z+1/2'
'-x, y+1/2, -z+1/2'
'x+1/2, -y+1/2, -z'

loop_
_atom_site_label
_atom_site_type_symbol
_atom_site_fract_x
_atom_site_fract_y
_atom_site_fract_z
_atom_site_U_iso_or_equiv
_atom_site_adp_type
_atom_site_occupancy
_atom_site_site_symmetry_order
_atom_site_calc_flag
_atom_site_refinement_flags_posn
_atom_site_refinement_flags_adp
_atom_site_refinement_flags_occupancy
_atom_site_disorder_assembly
_atom_site_disorder_group
P1A P 0.08220(8) 0.60820(6) 0.71829(3) 0.0135(2) Uani 1 1 d . . . . .
P2A P 0.37529(8) 0.79495(6) 0.71275(3) 0.01236(19) Uani 1 1 d . . . . .
B1A B -0.0114(4) 0.7188(3) 0.69807(15) 0.0242(9) Uani 1 1 d . . . . .
H1A1 H -0.0125 0.7663 0.7245 0.036 Uiso 1 1 calc R U . . .
H1A2 H -0.0995 0.7001 0.6900 0.036 Uiso 1 1 calc R U . . .
H1A3 H 0.0296 0.7470 0.6692 0.036 Uiso 1 1 calc R U . . .
B2A B 0.3798(4) 0.9221(3) 0.74022(14) 0.0188(8) Uani 1 1 d . . . . .
H2A1 H 0.2921 0.9442 0.7465 0.028 Uiso 1 1 calc R U . . .
H2A2 H 0.4218 0.9662 0.7173 0.028 Uiso 1 1 calc R U . . .
H2A3 H 0.4279 0.9208 0.7709 0.028 Uiso 1 1 calc R U . . .
N1A N 0.2409(3) 0.6299(2) 0.73136(9) 0.0142(6) Uani 1 1 d . . . . .
N2A N 0.2669(3) 0.7295(2) 0.74448(9) 0.0135(6) Uani 1 1 d . . . . .
C1A C 0.3015(3) 0.5718(3) 0.77072(11) 0.0183(7) Uani 1 1 d . . . . .
H1D1 H 0.3893 0.5522 0.7613 0.022 Uiso 1 1 calc R U . . .
H1D2 H 0.2503 0.5133 0.7776 0.022 Uiso 1 1 calc R U . . .
C2A C 0.3047(3) 0.6375(3) 0.81492(12) 0.0192(8) Uani 1 1 d . . . . .
C3A C 0.2595(3) 0.7351(3) 0.79819(11) 0.0175(7) Uani 1 1 d . . . . .
H3A1 H 0.1704 0.7474 0.8090 0.021 Uiso 1 1 calc R U . . .
H3A2 H 0.3158 0.7867 0.8109 0.021 Uiso 1 1 calc R U . . .
C4A C 0.3399(3) 0.6131(3) 0.85961(12) 0.0274(9) Uani 1 1 d . . . . .
H4A1 H 0.3380 0.6596 0.8850 0.033 Uiso 1 1 calc R U . . .
H4A2 H 0.3670 0.5491 0.8663 0.033 Uiso 1 1 calc R U . . .
C5A C 0.0041(3) 0.5580(3) 0.77142(12) 0.0220(8) Uani 1 1 d . . . . .
H5A1 H 0.0400 0.4942 0.7784 0.033 Uiso 1 1 calc R U . . .
H5A2 H -0.0881 0.5521 0.7652 0.033 Uiso 1 1 calc R U . . .
H5A3 H 0.0181 0.6004 0.7995 0.033 Uiso 1 1 calc R U . . .
C6A C 0.0882(3) 0.5089(2) 0.67312(11) 0.0179(7) Uani 1 1 d D U . . .
C7A C 0.1371(11) 0.5498(14) 0.6246(5) 0.0202(18) Uani 0.7 1 d D U P A 1
H7A1 H 0.2252 0.5732 0.6288 0.030 Uiso 0.7 1 calc R U P A 1
H7A2 H 0.0819 0.6033 0.6143 0.030 Uiso 0.7 1 calc R U P A 1
H7A3 H 0.1356 0.4992 0.5997 0.030 Uiso 0.7 1 calc R U P A 1
C8A C -0.0486(8) 0.4693(14) 0.6663(8) 0.027(3) Uani 0.7 1 d D U P A 1
H8A1 H -0.0482 0.4198 0.6408 0.040 Uiso 0.7 1 calc R U P A 1
H8A2 H -0.1061 0.5218 0.6567 0.040 Uiso 0.7 1 calc R U P A 1
H8A3 H -0.0785 0.4409 0.6970 0.040 Uiso 0.7 1 calc R U P A 1
C9A C 0.1761(8) 0.4268(8) 0.6895(6) 0.0223(18) Uani 0.7 1 d D U P A 1
H9A1 H 0.1433 0.3990 0.7199 0.033 Uiso 0.7 1 calc R U P A 1
H9A2 H 0.2629 0.4518 0.6949 0.033 Uiso 0.7 1 calc R U P A 1
H9A3 H 0.1785 0.3770 0.6642 0.033 Uiso 0.7 1 calc R U P A 1
C7A' C 0.159(3) 0.543(3) 0.6275(12) 0.0202(18) Uani 0.3 1 d D U P A 2
H7A4 H 0.2458 0.5649 0.6366 0.030 Uiso 0.3 1 calc R U P A 2
H7A5 H 0.1126 0.5972 0.6127 0.030 Uiso 0.3 1 calc R U P A 2
H7A6 H 0.1657 0.4904 0.6040 0.030 Uiso 0.3 1 calc R U P A 2
C8A' C -0.0519(17) 0.487(3) 0.6598(17) 0.024(5) Uani 0.3 1 d D U P A 2
H8A4 H -0.0544 0.4431 0.6319 0.036 Uiso 0.3 1 calc R U P A 2
H8A5 H -0.0959 0.5473 0.6514 0.036 Uiso 0.3 1 calc R U P A 2
H8A6 H -0.0949 0.4571 0.6878 0.036 Uiso 0.3 1 calc R U P A 2
C9A' C 0.152(3) 0.418(2) 0.6930(15) 0.0223(18) Uani 0.3 1 d D U P A 2
H9A4 H 0.1278 0.3628 0.6725 0.033 Uiso 0.3 1 calc R U P A 2
H9A5 H 0.1226 0.4067 0.7265 0.033 Uiso 0.3 1 calc R U P A 2
H9A6 H 0.2449 0.4259 0.6926 0.033 Uiso 0.3 1 calc R U P A 2
C10A C 0.3107(3) 0.7961(3) 0.65177(11) 0.0192(7) Uani 1 1 d . . . . .
H10A H 0.2962 0.7298 0.6408 0.029 Uiso 1 1 calc R U . . .
H10B H 0.3716 0.8278 0.6298 0.029 Uiso 1 1 calc R U . . .
H10C H 0.2293 0.8313 0.6516 0.029 Uiso 1 1 calc R U . . .
C11A C 0.5364(3) 0.7393(2) 0.70720(11) 0.0158(7) Uani 1 1 d . . . . .
C12A C 0.6224(3) 0.8143(3) 0.68146(13) 0.0229(8) Uani 1 1 d . . . . .
H12A H 0.7103 0.7895 0.6794 0.034 Uiso 1 1 calc R U . . .
H12B H 0.6220 0.8745 0.7001 0.034 Uiso 1 1 calc R U . . .
H12C H 0.5896 0.8264 0.6485 0.034 Uiso 1 1 calc R U . . .
C13A C 0.5366(3) 0.6466(3) 0.67733(12) 0.0225(8) Uani 1 1 d . . . . .
H13A H 0.6240 0.6210 0.6756 0.034 Uiso 1 1 calc R U . . .
H13B H 0.5055 0.6603 0.6443 0.034 Uiso 1 1 calc R U . . .
H13C H 0.4803 0.5991 0.6929 0.034 Uiso 1 1 calc R U . . .
C14A C 0.5908(3) 0.7207(3) 0.75880(12) 0.0226(8) Uani 1 1 d . . . . .
H14A H 0.5410 0.6698 0.7747 0.034 Uiso 1 1 calc R U . . .
H14B H 0.5852 0.7800 0.7781 0.034 Uiso 1 1 calc R U . . .
H14C H 0.6807 0.7007 0.7563 0.034 Uiso 1 1 calc R U . . .
P1B P 0.62747(8) 0.35525(6) 0.45394(3) 0.0141(2) Uani 1 1 d . . . . .
P2B P 0.37493(8) 0.57100(6) 0.45581(3) 0.01205(19) Uani 1 1 d . . . . .
B1B B 0.4971(4) 0.2985(3) 0.41437(14) 0.0218(9) Uani 1 1 d . . . . .
H1B1 H 0.4184 0.2913 0.4336 0.033 Uiso 1 1 calc R U . . .
H1B2 H 0.5257 0.2351 0.4030 0.033 Uiso 1 1 calc R U . . .
H1B3 H 0.4802 0.3401 0.3862 0.033 Uiso 1 1 calc R U . . .
B2B B 0.1960(3) 0.5548(3) 0.46944(14) 0.0191(9) Uani 1 1 d . . . . .
H2B1 H 0.1740 0.4862 0.4679 0.029 Uiso 1 1 calc R U . . .
H2B2 H 0.1454 0.5903 0.4453 0.029 Uiso 1 1 calc R U . . .
H2B3 H 0.1771 0.5796 0.5021 0.029 Uiso 1 1 calc R U . . .
N1B N 0.5881(2) 0.4647(2) 0.47974(9) 0.0135(6) Uani 1 1 d . . . . .
N2B N 0.4520(3) 0.4800(2) 0.48403(9) 0.0144(6) Uani 1 1 d . . . . .
C1B C 0.6389(3) 0.4845(3) 0.52972(12) 0.0207(8) Uani 1 1 d . . . . .
H1C1 H 0.6587 0.5538 0.5338 0.025 Uiso 1 1 calc R U . . .
H1C2 H 0.7177 0.4467 0.5360 0.025 Uiso 1 1 calc R U . . .
C2B C 0.5322(4) 0.4542(3) 0.56371(12) 0.0201(8) Uani 1 1 d . . . . .
C3B C 0.4126(3) 0.4464(3) 0.53305(11) 0.0211(8) Uani 1 1 d . . . . .
H3B1 H 0.3819 0.3790 0.5318 0.025 Uiso 1 1 calc R U . . .
H3B2 H 0.3434 0.4876 0.5464 0.025 Uiso 1 1 calc R U . . .
C4B C 0.5419(4) 0.4361(3) 0.61045(12) 0.0295(9) Uani 1 1 d . . . . .
H4B1 H 0.4687 0.4157 0.6283 0.035 Uiso 1 1 calc R U . . .
H4B2 H 0.6221 0.4432 0.6265 0.035 Uiso 1 1 calc R U . . .
C5B C 0.6648(4) 0.2707(3) 0.50228(13) 0.0260(9) Uani 1 1 d . . . . .
H5B1 H 0.7434 0.2911 0.5190 0.039 Uiso 1 1 calc R U . . .
H5B2 H 0.6774 0.2064 0.4883 0.039 Uiso 1 1 calc R U . . .
H5B3 H 0.5938 0.2689 0.5257 0.039 Uiso 1 1 calc R U . . .
C6B C 0.7790(3) 0.3809(3) 0.42197(12) 0.0198(8) Uani 1 1 d D U . . .
C7B C 0.8848(12) 0.4066(8) 0.4586(4) 0.031(3) Uani 0.55 1 d D U P B 1
H7B1 H 0.9682 0.4058 0.4422 0.046 Uiso 0.55 1 calc R U P B 1
H7B2 H 0.8850 0.3594 0.4852 0.046 Uiso 0.55 1 calc R U P B 1
H7B3 H 0.8688 0.4711 0.4720 0.046 Uiso 0.55 1 calc R U P B 1
C8B C 0.8170(14) 0.2881(8) 0.3954(5) 0.022(3) Uani 0.55 1 d D U P B 1
H8B1 H 0.7481 0.2690 0.3731 0.033 Uiso 0.55 1 calc R U P B 1
H8B2 H 0.8314 0.2367 0.4193 0.033 Uiso 0.55 1 calc R U P B 1
H8B3 H 0.8959 0.2991 0.3768 0.033 Uiso 0.55 1 calc R U P B 1
C9B C 0.7588(16) 0.4613(8) 0.3855(4) 0.025(3) Uani 0.55 1 d D U P B 1
H9B1 H 0.7415 0.5216 0.4030 0.037 Uiso 0.55 1 calc R U P B 1
H9B2 H 0.6857 0.4456 0.3645 0.037 Uiso 0.55 1 calc R U P B 1
H9B3 H 0.8360 0.4688 0.3655 0.037 Uiso 0.55 1 calc R U P B 1
C7B' C 0.8752(15) 0.4412(8) 0.4521(5) 0.030(3) Uani 0.45 1 d D U P B 2
H7B4 H 0.8977 0.4062 0.4819 0.045 Uiso 0.45 1 calc R U P B 2
H7B5 H 0.8360 0.5031 0.4607 0.045 Uiso 0.45 1 calc R U P B 2
H7B6 H 0.9527 0.4525 0.4327 0.045 Uiso 0.45 1 calc R U P B 2
C8B' C 0.8447(18) 0.2887(9) 0.4051(7) 0.028(4) Uani 0.45 1 d D U P B 2
H8B4 H 0.9125 0.3046 0.3817 0.042 Uiso 0.45 1 calc R U P B 2
H8B5 H 0.7815 0.2465 0.3894 0.042 Uiso 0.45 1 calc R U P B 2
H8B6 H 0.8822 0.2556 0.4333 0.042 Uiso 0.45 1 calc R U P B 2
C9B' C 0.743(2) 0.4402(10) 0.3761(6) 0.033(4) Uani 0.45 1 d D U P B 2
H9B4 H 0.8208 0.4583 0.3585 0.050 Uiso 0.45 1 calc R U P B 2
H9B5 H 0.6965 0.4985 0.3860 0.050 Uiso 0.45 1 calc R U P B 2
H9B6 H 0.6878 0.4013 0.3548 0.050 Uiso 0.45 1 calc R U P B 2
C10B C 0.4117(3) 0.5552(3) 0.39225(10) 0.0159(7) Uani 1 1 d . . . . .
H10D H 0.5049 0.5520 0.3880 0.024 Uiso 1 1 calc R U . . .
H10E H 0.3774 0.6096 0.3736 0.024 Uiso 1 1 calc R U . . .
H10F H 0.3728 0.4952 0.3805 0.024 Uiso 1 1 calc R U . . .
C11B C 0.4394(3) 0.6907(3) 0.47207(11) 0.0161(7) Uani 1 1 d . . . . .
C12B C 0.5783(3) 0.7038(3) 0.45449(12) 0.0194(7) Uani 1 1 d . . . . .
H12D H 0.6122 0.7649 0.4669 0.029 Uiso 1 1 calc R U . . .
H12E H 0.5802 0.7044 0.4187 0.029 Uiso 1 1 calc R U . . .
H12F H 0.6311 0.6505 0.4666 0.029 Uiso 1 1 calc R U . . .
C13B C 0.4317(4) 0.7036(3) 0.52800(11) 0.0213(8) Uani 1 1 d . . . . .
H13D H 0.4862 0.6555 0.5440 0.032 Uiso 1 1 calc R U . . .
H13E H 0.3427 0.6952 0.5388 0.032 Uiso 1 1 calc R U . . .
H13F H 0.4613 0.7684 0.5368 0.032 Uiso 1 1 calc R U . . .
C14B C 0.3542(3) 0.7678(3) 0.44769(12) 0.0211(8) Uani 1 1 d . . . . .
H14D H 0.3841 0.8321 0.4572 0.032 Uiso 1 1 calc R U . . .
H14E H 0.2652 0.7592 0.4582 0.032 Uiso 1 1 calc R U . . .
H14F H 0.3593 0.7611 0.4121 0.032 Uiso 1 1 calc R U . . .

loop_
_atom_site_aniso_label
_atom_site_aniso_U_11
_atom_site_aniso_U_22
_atom_site_aniso_U_33
_atom_site_aniso_U_23
_atom_site_aniso_U_13
_atom_site_aniso_U_12
P1A 0.0114(4) 0.0164(5) 0.0128(4) -0.0004(3) 0.0008(3) -0.0006(3)
P2A 0.0134(4) 0.0113(4) 0.0124(4) 0.0010(3) -0.0012(3) -0.0001(3)
B1A 0.0142(19) 0.028(3) 0.030(2) -0.0003(19) -0.0045(16) 0.0043(17)
B2A 0.0203(19) 0.013(2) 0.0229(18) -0.0022(16) -0.0004(17) -0.0010(17)
N1A 0.0142(13) 0.0111(16) 0.0174(13) 0.0014(12) -0.0013(11) 0.0000(11)
N2A 0.0158(14) 0.0099(16) 0.0147(13) -0.0024(11) -0.0005(10) -0.0038(11)
C1A 0.0165(16) 0.0172(19) 0.0212(17) 0.0065(15) -0.0036(13) 0.0020(15)
C2A 0.0108(16) 0.024(2) 0.0231(17) 0.0066(15) 0.0014(13) -0.0058(14)
C3A 0.0214(17) 0.018(2) 0.0127(15) -0.0021(14) 0.0028(13) -0.0025(14)
C4A 0.0210(18) 0.040(3) 0.0211(17) 0.0075(17) -0.0023(14) -0.0045(17)
C5A 0.0180(18) 0.030(2) 0.0180(17) -0.0013(15) 0.0039(13) -0.0031(16)
C6A 0.0173(16) 0.019(2) 0.0171(15) -0.0061(14) 0.0039(13) -0.0045(14)
C7A 0.020(5) 0.025(3) 0.016(2) -0.0035(17) 0.004(3) 0.005(4)
C8A 0.023(4) 0.025(7) 0.031(6) -0.007(4) 0.000(3) -0.010(3)
C9A 0.025(4) 0.015(3) 0.026(3) -0.003(2) 0.011(3) -0.003(3)
C7A' 0.020(5) 0.025(3) 0.016(2) -0.0035(17) 0.004(3) 0.005(4)
C8A' 0.024(7) 0.024(13) 0.023(10) -0.006(9) 0.002(7) -0.012(7)
C9A' 0.025(4) 0.015(3) 0.026(3) -0.003(2) 0.011(3) -0.003(3)
C10A 0.0221(17) 0.020(2) 0.0149(15) 0.0029(15) -0.0052(14) -0.0031(15)
C11A 0.0158(15) 0.0135(18) 0.0182(16) 0.0017(14) 0.0008(13) 0.0010(13)
C12A 0.0169(16) 0.020(2) 0.0319(18) 0.0029(16) 0.0059(15) 0.0012(15)
C13A 0.0234(18) 0.019(2) 0.0255(18) -0.0001(15) 0.0021(15) 0.0043(15)
C14A 0.0169(17) 0.023(2) 0.0275(17) 0.0000(16) -0.0037(14) 0.0006(15)
P1B 0.0118(4) 0.0137(5) 0.0167(4) 0.0025(3) 0.0005(3) 0.0005(3)
P2B 0.0109(4) 0.0127(4) 0.0125(4) -0.0008(3) 0.0009(3) 0.0005(3)
B1B 0.020(2) 0.021(2) 0.024(2) -0.0039(18) -0.0003(16) -0.0043(17)
B2B 0.0130(18) 0.025(2) 0.0192(18) -0.0018(17) 0.0010(15) -0.0010(17)
N1B 0.0102(13) 0.0141(15) 0.0161(13) -0.0010(11) -0.0014(11) 0.0003(11)
N2B 0.0122(14) 0.0178(17) 0.0131(13) 0.0049(12) 0.0014(11) -0.0004(11)
C1B 0.0169(17) 0.025(2) 0.0203(17) 0.0000(15) -0.0066(14) 0.0001(15)
C2B 0.0282(18) 0.015(2) 0.0171(16) -0.0035(14) -0.0010(14) 0.0026(15)
C3B 0.0178(16) 0.027(2) 0.0182(16) 0.0077(15) 0.0025(13) 0.0000(15)
C4B 0.044(2) 0.025(2) 0.0189(17) -0.0008(17) -0.0039(17) -0.0003(18)
C5B 0.030(2) 0.022(2) 0.0260(18) 0.0078(16) 0.0002(16) 0.0061(16)
C6B 0.0110(15) 0.021(2) 0.0273(18) -0.0001(16) 0.0051(13) -0.0001(14)
C7B 0.013(4) 0.047(7) 0.031(4) -0.002(5) 0.006(3) 0.002(5)
C8B 0.017(6) 0.026(5) 0.024(5) 0.005(4) 0.007(4) 0.011(4)
C9B 0.022(5) 0.016(5) 0.037(5) 0.007(4) 0.016(4) -0.008(4)
C7B' 0.014(5) 0.033(7) 0.044(6) -0.008(6) 0.004(4) -0.009(5)
C8B' 0.018(7) 0.027(6) 0.040(7) 0.004(5) 0.002(5) 0.000(4)
C9B' 0.024(6) 0.029(7) 0.047(7) 0.017(6) 0.010(5) -0.002(6)
C10B 0.0175(16) 0.0169(19) 0.0133(14) -0.0014(13) 0.0005(13) 0.0001(14)
C11B 0.0152(17) 0.017(2) 0.0159(15) -0.0008(14) 0.0005(12) -0.0011(14)
C12B 0.0166(16) 0.020(2) 0.0214(16) -0.0012(15) 0.0031(14) -0.0065(14)
C13B 0.0244(18) 0.019(2) 0.0199(16) -0.0045(15) 0.0039(14) -0.0010(16)
C14B 0.0227(18) 0.015(2) 0.0254(18) 0.0010(15) 0.0057(14) 0.0025(14)

loop_
_atom_type_symbol
_atom_type_description
_atom_type_scat_dispersion_real
_atom_type_scat_dispersion_imag
_atom_type_scat_source
C C 0.0033 0.0016 'International Tables Vol C Tables 4.2.6.8 and 6.1.1.4'
H H 0.0000 0.0000 'International Tables Vol C Tables 4.2.6.8 and 6.1.1.4'
B B 0.0013 0.0007 'International Tables Vol C Tables 4.2.6.8 and 6.1.1.4'
N N 0.0061 0.0033 'International Tables Vol C Tables 4.2.6.8 and 6.1.1.4'
P P 0.1023 0.0942 'International Tables Vol C Tables 4.2.6.8 and 6.1.1.4'

loop_
_geom_angle_atom_site_label_1
_geom_angle_atom_site_label_2
_geom_angle_atom_site_label_3
_geom_angle
N1A P1A C5A 109.45(14)
N1A P1A C6A 103.70(14)
C5A P1A C6A 105.45(17)
N1A P1A B1A 114.43(17)
C5A P1A B1A 108.35(18)
C6A P1A B1A 115.00(17)
N2A P2A C10A 103.43(15)
N2A P2A C11A 115.03(15)
C10A P2A C11A 105.42(16)
N2A P2A B2A 108.00(15)
C10A P2A B2A 111.41(17)
C11A P2A B2A 113.13(17)
P1A B1A H1A1 109.5
P1A B1A H1A2 109.5
H1A1 B1A H1A2 109.5
P1A B1A H1A3 109.5
H1A1 B1A H1A3 109.5
H1A2 B1A H1A3 109.5
P2A B2A H2A1 109.5
P2A B2A H2A2 109.5
H2A1 B2A H2A2 109.5
P2A B2A H2A3 109.5
H2A1 B2A H2A3 109.5
H2A2 B2A H2A3 109.5
N2A N1A C1A 104.8(2)
N2A N1A P1A 113.4(2)
C1A N1A P1A 117.7(2)
N1A N2A C3A 106.7(2)
N1A N2A P2A 120.6(2)
C3A N2A P2A 121.3(2)
N1A C1A C2A 105.3(3)
N1A C1A H1D1 110.7
C2A C1A H1D1 110.7
N1A C1A H1D2 110.7
C2A C1A H1D2 110.7
H1D1 C1A H1D2 108.8
C4A C2A C3A 126.8(4)
C4A C2A C1A 126.3(4)
C3A C2A C1A 106.9(3)
N2A C3A C2A 103.8(3)
N2A C3A H3A1 111.0
C2A C3A H3A1 111.0
N2A C3A H3A2 111.0
C2A C3A H3A2 111.0
H3A1 C3A H3A2 109.0
C2A C4A H4A1 120.0
C2A C4A H4A2 120.0
H4A1 C4A H4A2 120.0
P1A C5A H5A1 109.5
P1A C5A H5A2 109.5
H5A1 C5A H5A2 109.5
P1A C5A H5A3 109.5
H5A1 C5A H5A3 109.5
H5A2 C5A H5A3 109.5
C9A' C6A C7A' 109.9(12)
C9A C6A C7A 109.3(5)
C9A' C6A C8A' 109.5(12)
C7A' C6A C8A' 109.3(12)
C9A C6A C8A 108.9(6)
C7A C6A C8A 109.6(6)
C9A' C6A P1A 113.1(17)
C9A C6A P1A 112.2(7)
C7A' C6A P1A 109(2)
C7A C6A P1A 108.4(9)
C8A' C6A P1A 106(2)
C8A C6A P1A 108.4(9)
C6A C7A H7A1 109.5
C6A C7A H7A2 109.5
H7A1 C7A H7A2 109.5
C6A C7A H7A3 109.5
H7A1 C7A H7A3 109.5
H7A2 C7A H7A3 109.5
C6A C8A H8A1 109.5
C6A C8A H8A2 109.5
H8A1 C8A H8A2 109.5
C6A C8A H8A3 109.5
H8A1 C8A H8A3 109.5
H8A2 C8A H8A3 109.5
C6A C9A H9A1 109.5
C6A C9A H9A2 109.5
H9A1 C9A H9A2 109.5
C6A C9A H9A3 109.5
H9A1 C9A H9A3 109.5
H9A2 C9A H9A3 109.5
C6A C7A' H7A4 109.5
C6A C7A' H7A5 109.5
H7A4 C7A' H7A5 109.5
C6A C7A' H7A6 109.5
H7A4 C7A' H7A6 109.5
H7A5 C7A' H7A6 109.5
C6A C8A' H8A4 109.5
C6A C8A' H8A5 109.5
H8A4 C8A' H8A5 109.5
C6A C8A' H8A6 109.5
H8A4 C8A' H8A6 109.5
H8A5 C8A' H8A6 109.5
C6A C9A' H9A4 109.5
C6A C9A' H9A5 109.5
H9A4 C9A' H9A5 109.5
C6A C9A' H9A6 109.5
H9A4 C9A' H9A6 109.5
H9A5 C9A' H9A6 109.5
P2A C10A H10A 109.5
P2A C10A H10B 109.5
H10A C10A H10B 109.5
P2A C10A H10C 109.5
H10A C10A H10C 109.5
H10B C10A H10C 109.5
C13A C11A C12A 108.8(3)
C13A C11A C14A 110.6(3)
C12A C11A C14A 108.5(3)
C13A C11A P2A 113.4(2)
C12A C11A P2A 106.4(2)
C14A C11A P2A 109.1(2)
C11A C12A H12A 109.5
C11A C12A H12B 109.5
H12A C12A H12B 109.5
C11A C12A H12C 109.5
H12A C12A H12C 109.5
H12B C12A H12C 109.5
C11A C13A H13A 109.5
C11A C13A H13B 109.5
H13A C13A H13B 109.5
C11A C13A H13C 109.5
H13A C13A H13C 109.5
H13B C13A H13C 109.5
C11A C14A H14A 109.5
C11A C14A H14B 109.5
H14A C14A H14B 109.5
C11A C14A H14C 109.5
H14A C14A H14C 109.5
H14B C14A H14C 109.5
N1B P1B C5B 108.77(16)
N1B P1B C6B 103.20(15)
C5B P1B C6B 106.80(17)
N1B P1B B1B 115.26(16)
C5B P1B B1B 107.53(19)
C6B P1B B1B 114.87(16)
N2B P2B C10B 104.57(15)
N2B P2B C11B 112.94(15)
C10B P2B C11B 105.46(16)
N2B P2B B2B 106.69(17)
C10B P2B B2B 112.48(16)
C11B P2B B2B 114.37(17)
P1B B1B H1B1 109.5
P1B B1B H1B2 109.5
H1B1 B1B H1B2 109.5
P1B B1B H1B3 109.5
H1B1 B1B H1B3 109.5
H1B2 B1B H1B3 109.5
P2B B2B H2B1 109.5
P2B B2B H2B2 109.5
H2B1 B2B H2B2 109.5
P2B B2B H2B3 109.5
H2B1 B2B H2B3 109.5
H2B2 B2B H2B3 109.5
N2B N1B C1B 104.3(2)
N2B N1B P1B 113.4(2)
C1B N1B P1B 117.0(2)
N1B N2B C3B 107.5(2)
N1B N2B P2B 122.9(2)
C3B N2B P2B 121.3(2)
N1B C1B C2B 104.7(3)
N1B C1B H1C1 110.8
C2B C1B H1C1 110.8
N1B C1B H1C2 110.8
C2B C1B H1C2 110.8
H1C1 C1B H1C2 108.9
C4B C2B C3B 126.5(4)
C4B C2B C1B 126.9(4)
C3B C2B C1B 106.6(3)
N2B C3B C2B 104.7(3)
N2B C3B H3B1 110.8
C2B C3B H3B1 110.8
N2B C3B H3B2 110.8
C2B C3B H3B2 110.8
H3B1 C3B H3B2 108.9
C2B C4B H4B1 120.0
C2B C4B H4B2 120.0
H4B1 C4B H4B2 120.0
P1B C5B H5B1 109.5
P1B C5B H5B2 109.5
H5B1 C5B H5B2 109.5
P1B C5B H5B3 109.5
H5B1 C5B H5B3 109.5
H5B2 C5B H5B3 109.5
C9B C6B C8B 110.0(7)
C9B C6B C7B 111.2(6)
C8B C6B C7B 108.7(6)
C8B' C6B C7B' 109.0(8)
C8B' C6B C9B' 108.0(8)
C7B' C6B C9B' 107.7(7)
C9B C6B P1B 109.7(7)
C8B' C6B P1B 111.5(9)
C8B C6B P1B 106.6(7)
C7B C6B P1B 110.5(6)
C7B' C6B P1B 114.1(7)
C9B' C6B P1B 106.2(9)
C6B C7B H7B1 109.5
C6B C7B H7B2 109.5
H7B1 C7B H7B2 109.5
C6B C7B H7B3 109.5
H7B1 C7B H7B3 109.5
H7B2 C7B H7B3 109.5
C6B C8B H8B1 109.5
C6B C8B H8B2 109.5
H8B1 C8B H8B2 109.5
C6B C8B H8B3 109.5
H8B1 C8B H8B3 109.5
H8B2 C8B H8B3 109.5
C6B C9B H9B1 109.5
C6B C9B H9B2 109.5
H9B1 C9B H9B2 109.5
C6B C9B H9B3 109.5
H9B1 C9B H9B3 109.5
H9B2 C9B H9B3 109.5
C6B C7B' H7B4 109.5
C6B C7B' H7B5 109.5
H7B4 C7B' H7B5 109.5
C6B C7B' H7B6 109.5
H7B4 C7B' H7B6 109.5
H7B5 C7B' H7B6 109.5
C6B C8B' H8B4 109.5
C6B C8B' H8B5 109.5
H8B4 C8B' H8B5 109.5
C6B C8B' H8B6 109.5
H8B4 C8B' H8B6 109.5
H8B5 C8B' H8B6 109.5
C6B C9B' H9B4 109.5
C6B C9B' H9B5 109.5
H9B4 C9B' H9B5 109.5
C6B C9B' H9B6 109.5
H9B4 C9B' H9B6 109.5
H9B5 C9B' H9B6 109.5
P2B C10B H10D 109.5
P2B C10B H10E 109.5
H10D C10B H10E 109.5
P2B C10B H10F 109.5
H10D C10B H10F 109.5
H10E C10B H10F 109.5
C12B C11B C14B 108.9(3)
C12B C11B C13B 110.2(3)
C14B C11B C13B 108.6(3)
C12B C11B P2B 111.9(2)
C14B C11B P2B 108.1(2)
C13B C11B P2B 109.0(2)
C11B C12B H12D 109.5
C11B C12B H12E 109.5
H12D C12B H12E 109.5
C11B C12B H12F 109.5
H12D C12B H12F 109.5
H12E C12B H12F 109.5
C11B C13B H13D 109.5
C11B C13B H13E 109.5
H13D C13B H13E 109.5
C11B C13B H13F 109.5
H13D C13B H13F 109.5
H13E C13B H13F 109.5
C11B C14B H14D 109.5
C11B C14B H14E 109.5
H14D C14B H14E 109.5
C11B C14B H14F 109.5
H14D C14B H14F 109.5
H14E C14B H14F 109.5

loop_
_geom_bond_atom_site_label_1
_geom_bond_atom_site_label_2
_geom_bond_distance
P1A N1A 1.719(3)
P1A C5A 1.808(3)
P1A C6A 1.854(3)
P1A B1A 1.901(4)
P2A N2A 1.691(3)
P2A C10A 1.802(3)
P2A C11A 1.855(3)
P2A B2A 1.919(4)
B1A H1A1 0.9800
B1A H1A2 0.9800
B1A H1A3 0.9800
B2A H2A1 0.9800
B2A H2A2 0.9800
B2A H2A3 0.9800
N1A N2A 1.454(4)
N1A C1A 1.487(4)
N2A C3A 1.476(4)
C1A C2A 1.516(5)
C1A H1D1 0.9900
C1A H1D2 0.9900
C2A C4A 1.323(5)
C2A C3A 1.506(5)
C3A H3A1 0.9900
C3A H3A2 0.9900
C4A H4A1 0.9500
C4A H4A2 0.9500
C5A H5A1 0.9800
C5A H5A2 0.9800
C5A H5A3 0.9800
C6A C9A' 1.525(12)
C6A C9A 1.530(7)
C6A C7A' 1.532(12)
C6A C7A 1.534(7)
C6A C8A' 1.535(12)
C6A C8A 1.540(8)
C7A H7A1 0.9800
C7A H7A2 0.9800
C7A H7A3 0.9800
C8A H8A1 0.9800
C8A H8A2 0.9800
C8A H8A3 0.9800
C9A H9A1 0.9800
C9A H9A2 0.9800
C9A H9A3 0.9800
C7A' H7A4 0.9800
C7A' H7A5 0.9800
C7A' H7A6 0.9800
C8A' H8A4 0.9800
C8A' H8A5 0.9800
C8A' H8A6 0.9800
C9A' H9A4 0.9800
C9A' H9A5 0.9800
C9A' H9A6 0.9800
C10A H10A 0.9800
C10A H10B 0.9800
C10A H10C 0.9800
C11A C13A 1.524(5)
C11A C12A 1.545(5)
C11A C14A 1.545(4)
C12A H12A 0.9800
C12A H12B 0.9800
C12A H12C 0.9800
C13A H13A 0.9800
C13A H13B 0.9800
C13A H13C 0.9800
C14A H14A 0.9800
C14A H14B 0.9800
C14A H14C 0.9800
P1B N1B 1.725(3)
P1B C5B 1.812(4)
P1B C6B 1.842(3)
P1B B1B 1.909(4)
P2B N2B 1.685(3)
P2B C10B 1.797(3)
P2B C11B 1.847(3)
P2B B2B 1.916(4)
B1B H1B1 0.9800
B1B H1B2 0.9800
B1B H1B3 0.9800
B2B H2B1 0.9800
B2B H2B2 0.9800
B2B H2B3 0.9800
N1B N2B 1.440(4)
N1B C1B 1.494(4)
N2B C3B 1.481(4)
C1B C2B 1.511(5)
C1B H1C1 0.9900
C1B H1C2 0.9900
C2B C4B 1.309(5)
C2B C3B 1.508(5)
C3B H3B1 0.9900
C3B H3B2 0.9900
C4B H4B1 0.9500
C4B H4B2 0.9500
C5B H5B1 0.9800
C5B H5B2 0.9800
C5B H5B3 0.9800
C6B C9B 1.512(9)
C6B C8B' 1.524(10)
C6B C8B 1.533(8)
C6B C7B 1.534(8)
C6B C7B' 1.544(9)
C6B C9B' 1.549(10)
C7B H7B1 0.9800
C7B H7B2 0.9800
C7B H7B3 0.9800
C8B H8B1 0.9800
C8B H8B2 0.9800
C8B H8B3 0.9800
C9B H9B1 0.9800
C9B H9B2 0.9800
C9B H9B3 0.9800
C7B' H7B4 0.9800
C7B' H7B5 0.9800
C7B' H7B6 0.9800
C8B' H8B4 0.9800
C8B' H8B5 0.9800
C8B' H8B6 0.9800
C9B' H9B4 0.9800
C9B' H9B5 0.9800
C9B' H9B6 0.9800
C10B H10D 0.9800
C10B H10E 0.9800
C10B H10F 0.9800
C11B C12B 1.538(4)
C11B C14B 1.542(5)
C11B C13B 1.546(4)
C12B H12D 0.9800
C12B H12E 0.9800
C12B H12F 0.9800
C13B H13D 0.9800
C13B H13E 0.9800
C13B H13F 0.9800
C14B H14D 0.9800
C14B H14E 0.9800
C14B H14F 0.9800

loop_
_geom_torsion_atom_site_label_1
_geom_torsion_atom_site_label_2
_geom_torsion_atom_site_label_3
_geom_torsion_atom_site_label_4
_geom_torsion
C5A P1A N1A N2A -97.9(2)
C6A P1A N1A N2A 149.9(2)
B1A P1A N1A N2A 23.9(3)
C5A P1A N1A C1A 25.0(3)
C6A P1A N1A C1A -87.2(3)
B1A P1A N1A C1A 146.8(3)
C1A N1A N2A C3A -36.3(3)
P1A N1A N2A C3A 93.4(3)
C1A N1A N2A P2A 107.5(2)
P1A N1A N2A P2A -122.78(19)
C10A P2A N2A N1A 60.8(3)
C11A P2A N2A N1A -53.6(3)
B2A P2A N2A N1A 179.0(2)
C10A P2A N2A C3A -160.7(3)
C11A P2A N2A C3A 84.9(3)
B2A P2A N2A C3A -42.5(3)
N2A N1A C1A C2A 25.6(3)
P1A N1A C1A C2A -101.5(3)
N1A C1A C2A C4A 173.4(3)
N1A C1A C2A C3A -6.2(3)
N1A N2A C3A C2A 31.8(3)
P2A N2A C3A C2A -111.7(3)
C4A C2A C3A N2A 165.2(3)
C1A C2A C3A N2A -15.1(3)
N1A P1A C6A C9A' 60.6(12)
C5A P1A C6A C9A' -54.5(12)
B1A P1A C6A C9A' -173.8(12)
N1A P1A C6A C9A 48.4(4)
C5A P1A C6A C9A -66.6(4)
B1A P1A C6A C9A 174.1(4)
N1A P1A C6A C7A' -62.1(13)
C5A P1A C6A C7A' -177.1(13)
B1A P1A C6A C7A' 63.6(13)
N1A P1A C6A C7A -72.4(5)
C5A P1A C6A C7A 172.6(5)
B1A P1A C6A C7A 53.3(5)
N1A P1A C6A C8A' -179.6(13)
C5A P1A C6A C8A' 65.4(13)
B1A P1A C6A C8A' -53.9(13)
N1A P1A C6A C8A 168.7(6)
C5A P1A C6A C8A 53.7(6)
B1A P1A C6A C8A -65.6(6)
N2A P2A C11A C13A 65.6(3)
C10A P2A C11A C13A -47.7(3)
B2A P2A C11A C13A -169.7(2)
N2A P2A C11A C12A -174.9(2)
C10A P2A C11A C12A 71.9(3)
B2A P2A C11A C12A -50.1(3)
N2A P2A C11A C14A -58.1(3)
C10A P2A C11A C14A -171.3(2)
B2A P2A C11A C14A 66.7(3)
C5B P1B N1B N2B -97.9(2)
C6B P1B N1B N2B 148.9(2)
B1B P1B N1B N2B 22.9(3)
C5B P1B N1B C1B 23.6(3)
C6B P1B N1B C1B -89.5(2)
B1B P1B N1B C1B 144.4(2)
C1B N1B N2B C3B -35.7(3)
P1B N1B N2B C3B 92.6(3)
C1B N1B N2B P2B 113.0(3)
P1B N1B N2B P2B -118.6(2)
C10B P2B N2B N1B 56.9(3)
C11B P2B N2B N1B -57.3(3)
B2B P2B N2B N1B 176.2(2)
C10B P2B N2B C3B -158.6(3)
C11B P2B N2B C3B 87.3(3)
B2B P2B N2B C3B -39.2(3)
N2B N1B C1B C2B 31.7(3)
P1B N1B C1B C2B -94.5(3)
N1B C1B C2B C4B 162.2(4)
N1B C1B C2B C3B -16.4(4)
N1B N2B C3B C2B 25.1(4)
P2B N2B C3B C2B -124.3(3)
C4B C2B C3B N2B 176.8(4)
C1B C2B C3B N2B -4.5(4)
N1B P1B C6B C9B -57.7(5)
C5B P1B C6B C9B -172.3(5)
B1B P1B C6B C9B 68.5(6)
N1B P1B C6B C8B' 168.5(7)
C5B P1B C6B C8B' 53.9(7)
B1B P1B C6B C8B' -65.2(7)
N1B P1B C6B C8B -176.8(5)
C5B P1B C6B C8B 68.6(5)
B1B P1B C6B C8B -50.5(6)
N1B P1B C6B C7B 65.2(5)
C5B P1B C6B C7B -49.4(5)
B1B P1B C6B C7B -168.5(5)
N1B P1B C6B C7B' 44.4(6)
C5B P1B C6B C7B' -70.1(6)
B1B P1B C6B C7B' 170.7(6)
N1B P1B C6B C9B' -74.1(7)
C5B P1B C6B C9B' 171.4(7)
B1B P1B C6B C9B' 52.2(7)
N2B P2B C11B C12B 64.9(3)
C10B P2B C11B C12B -48.7(3)
B2B P2B C11B C12B -172.8(2)
N2B P2B C11B C14B -175.2(2)
C10B P2B C11B C14B 71.2(2)
B2B P2B C11B C14B -52.9(3)
N2B P2B C11B C13B -57.3(3)
C10B P2B C11B C13B -170.9(2)
B2B P2B C11B C13B 65.0(3)
